data_7206017
loop_
_publ_author_name
'Miao, Yan-Li'
'Liu, Jun-Liang'
'Leng, Ji-Dong'
'Lin, Zhuo-Jia'
'Tong, Ming-Liang'

_publ_section_title
;
 Chloride templated formation of {Dy12(OH)16}20+ cluster core
 incorporating 1,10-phenanthroline-2,9-dicarboxylate
;
_journal_issue 10
_journal_name_full CrystEngComm
_journal_page_first 3345
_journal_paper_doi 10.1039/c1ce05211j
_journal_volume 13
_journal_year 2011
_chemical_formula_sum 'C127 H222 Cl2 Dy12 N16 O113'
_chemical_formula_weight 5802.11
_chemical_name_systematic
;
?
;
_space_group_IT_number 126
_symmetry_cell_setting tetragonal
_symmetry_space_group_name_Hall '-P 4a 2bc'
_symmetry_space_group_name_H-M 'P 4/n n c :2'
_atom_sites_solution_hydrogens geom
_atom_sites_solution_primary direct
_atom_sites_solution_secondary difmap
_audit_creation_method SHELXL-97
_cell_angle_alpha 90.00
_cell_angle_beta 90.00
_cell_angle_gamma 90.00
_cell_formula_units_Z 2
_cell_length_a 21.7073(5)
_cell_length_b 21.7073(5)
_cell_length_c 22.5476(7)
_cell_measurement_temperature 150(2)
_cell_volume 10624.6(5)
_computing_cell_refinement 'PROCESS-AUTO (Rigaku, 1998)'
_computing_data_collection 'PROCESS-AUTO (Rigaku, 1998)'
_computing_data_reduction 'PROCESS-AUTO (Rigaku, 1998)'
_computing_structure_refinement 'SHELXL-97 (Sheldrick, 1997)'
_computing_structure_solution 'SHELXS-97 (Sheldrick, 1990)'
_diffrn_ambient_temperature 150(2)
_diffrn_measured_fraction_theta_full 0.981
_diffrn_measured_fraction_theta_max 0.981
_diffrn_measurement_device_type 'Rigaku R-AXIS SPIDER IP'
_diffrn_radiation_monochromator graphite
_diffrn_radiation_source 'fine-focus sealed tube'
_diffrn_radiation_type MoK\a
_diffrn_radiation_wavelength 0.71073
_diffrn_reflns_av_R_equivalents 0.0509
_diffrn_reflns_av_sigmaI/netI 0.0365
_diffrn_reflns_limit_h_max 27
_diffrn_reflns_limit_h_min -11
_diffrn_reflns_limit_k_max 27
_diffrn_reflns_limit_k_min -27
_diffrn_reflns_limit_l_max 28
_diffrn_reflns_limit_l_min -26
_diffrn_reflns_number 35724
_diffrn_reflns_theta_full 27.00
_diffrn_reflns_theta_max 27.00
_diffrn_reflns_theta_min 3.10
_exptl_absorpt_coefficient_mu 4.287
_exptl_absorpt_correction_T_max 0.7255
_exptl_absorpt_correction_T_min 0.5294
_exptl_crystal_colour light
_exptl_crystal_density_diffrn 1.814
_exptl_crystal_density_method 'not measured'
_exptl_crystal_description block
_exptl_crystal_F_000 5652
_exptl_crystal_size_max 0.17
_exptl_crystal_size_mid 0.12
_exptl_crystal_size_min 0.08
_platon_squeeze_details
;
;
_refine_diff_density_max 3.757
_refine_diff_density_min -1.946
_refine_diff_density_rms 0.346
_refine_ls_extinction_method none
_refine_ls_goodness_of_fit_ref 1.130
_refine_ls_hydrogen_treatment mixed
_refine_ls_matrix_type full
_refine_ls_number_parameters 225
_refine_ls_number_reflns 5711
_refine_ls_number_restraints 0
_refine_ls_restrained_S_all 1.130
_refine_ls_R_factor_all 0.1036
_refine_ls_R_factor_gt 0.0745
_refine_ls_shift/su_max 0.001
_refine_ls_shift/su_mean 0.000
_refine_ls_structure_factor_coef Fsqd
_refine_ls_weighting_details 'calc w=1/[\s^2^(Fo^2^)+(0.1799P)^2^+35.5334P] where P=(Fo^2^+2Fc^2^)/3'
_refine_ls_weighting_scheme calc
_refine_ls_wR_factor_gt 0.2502
_refine_ls_wR_factor_ref 0.2876
_reflns_number_gt 3856
_reflns_number_total 5711
_reflns_threshold_expression >2sigma(I)
_cod_data_source_file c1ce05211j.txt
_cod_data_source_block complex2
_cod_depositor_comments
;
The following automatic conversions were performed:
'_symmetry_cell_setting' value 'Tetragonal' changed to 'tetragonal'
according to '/home/saulius/struct/CIF-dictionaries/cif_core.dic'
dictionary named 'cif_core.dic' version 2.4.1 from 2010-06-29.

Automatic conversion script
Id: cif_fix_enum 1555 2011-01-17 13:19:09Z saulius 
;
_cod_original_sg_symbol_H-M P4/nnc
_cod_database_code 7206017

loop_
_symmetry_equiv_pos_as_xyz
'x, y, z'
'-x+1/2, -y+1/2, z'
'-y+1/2, x, z'
'y, -x+1/2, z'
'-x+1/2, y, -z+1/2'
'x, -y+1/2, -z+1/2'
'y, x, -z+1/2'
'-y+1/2, -x+1/2, -z+1/2'
'-x, -y, -z'
'x-1/2, y-1/2, -z'
'y-1/2, -x, -z'
'-y, x-1/2, -z'
'x-1/2, -y, z-1/2'
'-x, y-1/2, z-1/2'
'-y, -x, z-1/2'
'y-1/2, x-1/2, z-1/2'

loop_
_atom_site_label
_atom_site_type_symbol
_atom_site_fract_x
_atom_site_fract_y
_atom_site_fract_z
_atom_site_U_iso_or_equiv
_atom_site_adp_type
_atom_site_occupancy
_atom_site_symmetry_multiplicity
_atom_site_calc_flag
_atom_site_refinement_flags
_atom_site_disorder_assembly
_atom_site_disorder_group
Dy1 Dy 0.38909(3) 0.40261(3) 0.66413(2) 0.0446(3) Uani 1 1 d . . .
Dy2 Dy 0.2500 0.37473(4) 0.7500 0.0358(3) Uani 1 2 d S . .
Cl1 Cl 0.2500 0.2500 0.5854(2) 0.0482(14) Uani 1 4 d S . .
O1W O 0.3809(5) 0.5113(5) 0.6544(4) 0.069(3) Uani 1 1 d . . .
H1WA H 0.3698 0.5214 0.6196 0.082 Uiso 1 1 d R . .
H1WB H 0.4127 0.5305 0.6664 0.082 Uiso 1 1 d R . .
O1 O 0.3218(3) 0.3190(3) 0.6908(3) 0.0379(17) Uani 1 1 d . . .
H1O H 0.3051 0.3020 0.6608 0.045 Uiso 1 1 d R . .
O2 O 0.3442(4) 0.4295(4) 0.7560(3) 0.0371(17) Uani 1 1 d . . .
H2O H 0.3386 0.4681 0.7592 0.044 Uiso 1 1 d R . .
O3 O 0.2734(4) 0.4267(4) 0.6566(3) 0.048(2) Uani 1 1 d . . .
O4 O 0.1850(4) 0.4190(4) 0.6050(4) 0.056(2) Uani 1 1 d . . .
O5 O 0.4924(4) 0.4337(5) 0.6876(4) 0.066(3) Uani 1 1 d . . .
O6 O 0.5928(7) 0.4389(8) 0.6649(5) 0.103(5) Uani 1 1 d . . .
N1 N 0.3400(6) 0.4180(5) 0.5608(4) 0.056(3) Uani 1 1 d . . .
N2 N 0.4626(6) 0.4259(6) 0.5762(5) 0.065(3) Uani 1 1 d . . .
C1 C 0.2792(7) 0.4195(7) 0.5543(5) 0.056(3) Uani 1 1 d . . .
C2 C 0.2520(7) 0.4177(8) 0.4963(5) 0.066(4) Uani 1 1 d . . .
H2 H 0.2084 0.4177 0.4922 0.079 Uiso 1 1 calc R . .
C3 C 0.2894(10) 0.4160(8) 0.4460(6) 0.086(6) Uani 1 1 d . . .
H3 H 0.2714 0.4134 0.4077 0.103 Uiso 1 1 calc R . .
C4 C 0.3512(9) 0.4181(8) 0.4516(6) 0.071(4) Uani 1 1 d . . .
C5 C 0.3757(7) 0.4182(7) 0.5107(6) 0.057(4) Uani 1 1 d . . .
C6 C 0.4397(8) 0.4228(7) 0.5193(6) 0.065(4) Uani 1 1 d . . .
C7 C 0.4844(11) 0.4213(10) 0.4720(7) 0.099(7) Uani 1 1 d . . .
C8 C 0.5464(9) 0.4268(10) 0.4883(9) 0.095(6) Uani 1 1 d . . .
H8 H 0.5761 0.4306 0.4576 0.114 Uiso 1 1 calc R . .
C9 C 0.5655(9) 0.4271(9) 0.5415(8) 0.084(5) Uani 1 1 d . . .
H9 H 0.6083 0.4252 0.5505 0.101 Uiso 1 1 calc R . .
C10 C 0.5214(7) 0.4303(8) 0.5860(7) 0.070(4) Uani 1 1 d . . .
C11 C 0.3925(11) 0.4193(11) 0.4048(8) 0.107(8) Uani 1 1 d . . .
H11 H 0.3764 0.4248 0.3659 0.128 Uiso 1 1 calc R . .
C12 C 0.4575(10) 0.4127(11) 0.4111(7) 0.102(7) Uani 1 1 d . . .
H12 H 0.4829 0.4033 0.3780 0.122 Uiso 1 1 calc R . .
C13 C 0.2422(6) 0.4213(6) 0.6078(5) 0.049(3) Uani 1 1 d . . .
C14 C 0.5375(8) 0.4354(9) 0.6524(9) 0.084(5) Uani 1 1 d . . .

loop_
_atom_site_aniso_label
_atom_site_aniso_U_11
_atom_site_aniso_U_22
_atom_site_aniso_U_33
_atom_site_aniso_U_23
_atom_site_aniso_U_13
_atom_site_aniso_U_12
Dy1 0.0505(4) 0.0490(4) 0.0344(4) 0.0067(2) 0.0053(2) -0.0055(3)
Dy2 0.0428(5) 0.0416(5) 0.0228(4) 0.000 -0.0005(3) 0.000
Cl1 0.061(2) 0.061(2) 0.022(2) 0.000 0.000 0.000
O1W 0.069(7) 0.051(6) 0.086(7) 0.018(5) 0.022(5) -0.013(5)
O1 0.044(4) 0.047(4) 0.022(3) 0.003(3) 0.003(3) 0.000(4)
O2 0.048(5) 0.032(4) 0.031(4) -0.007(3) 0.001(3) 0.005(3)
O3 0.048(5) 0.056(5) 0.041(4) 0.008(4) -0.005(4) -0.003(4)
O4 0.058(6) 0.067(6) 0.044(5) 0.012(4) -0.005(4) 0.005(5)
O5 0.053(6) 0.098(8) 0.048(5) 0.017(5) 0.008(4) -0.025(5)
O6 0.089(10) 0.142(13) 0.077(8) 0.025(7) 0.004(7) -0.023(9)
N1 0.071(8) 0.061(7) 0.037(5) 0.018(5) -0.006(5) -0.005(6)
N2 0.078(9) 0.066(8) 0.050(6) 0.015(5) 0.021(6) 0.005(6)
C1 0.065(9) 0.060(8) 0.045(7) 0.017(6) -0.009(6) 0.002(7)
C2 0.076(11) 0.097(12) 0.024(6) 0.017(7) 0.000(5) -0.021(8)
C3 0.120(17) 0.093(13) 0.045(8) 0.014(8) -0.001(9) -0.030(12)
C4 0.081(12) 0.095(13) 0.037(7) -0.005(7) 0.006(7) -0.014(9)
C5 0.071(10) 0.061(9) 0.039(7) 0.010(6) 0.016(6) -0.007(7)
C6 0.079(11) 0.065(9) 0.051(8) 0.021(7) 0.026(7) -0.008(8)
C7 0.135(19) 0.111(15) 0.052(9) 0.018(9) 0.043(10) 0.005(13)
C8 0.062(11) 0.118(16) 0.106(14) 0.037(12) 0.039(10) -0.021(11)
C9 0.076(12) 0.102(14) 0.075(10) 0.014(10) 0.018(9) -0.024(10)
C10 0.060(9) 0.081(11) 0.068(9) 0.030(8) 0.007(7) -0.009(8)
C11 0.14(2) 0.139(19) 0.036(9) 0.024(10) 0.009(10) -0.049(15)
C12 0.085(14) 0.16(2) 0.060(10) 0.029(11) 0.010(9) -0.008(13)
C13 0.075(10) 0.043(7) 0.028(6) 0.011(5) -0.003(5) -0.005(6)
C14 0.050(10) 0.084(12) 0.119(14) 0.026(10) -0.015(9) -0.021(9)

loop_
_atom_type_symbol
_atom_type_description
_atom_type_scat_dispersion_real
_atom_type_scat_dispersion_imag
_atom_type_scat_source
C C 0.0033 0.0016 'International Tables Vol C Tables 4.2.6.8 and 6.1.1.4'
H H 0.0000 0.0000 'International Tables Vol C Tables 4.2.6.8 and 6.1.1.4'
N N 0.0061 0.0033 'International Tables Vol C Tables 4.2.6.8 and 6.1.1.4'
O O 0.0106 0.0060 'International Tables Vol C Tables 4.2.6.8 and 6.1.1.4'
Cl Cl 0.1484 0.1585 'International Tables Vol C Tables 4.2.6.8 and 6.1.1.4'
Dy Dy -0.1892 4.4098 'International Tables Vol C Tables 4.2.6.8 and 6.1.1.4'

loop_
_geom_angle_atom_site_label_1
_geom_angle_atom_site_label_2
_geom_angle_atom_site_label_3
_geom_angle
_geom_angle_site_symmetry_1
_geom_angle_site_symmetry_3
_geom_angle_publ_flag
O2 Dy1 O2 67.6(3) . 7_556 ?
O2 Dy1 O1W 78.7(3) . . ?
O2 Dy1 O1W 129.0(3) 7_556 . ?
O2 Dy1 O5 97.0(3) . . ?
O2 Dy1 O5 68.7(3) 7_556 . ?
O1W Dy1 O5 79.1(4) . . ?
O2 Dy1 O1 73.6(3) . . ?
O2 Dy1 O1 68.4(3) 7_556 . ?
O1W Dy1 O1 136.6(3) . . ?
O5 Dy1 O1 136.4(3) . . ?
O2 Dy1 O4 142.3(3) . 4 ?
O2 Dy1 O4 84.1(3) 7_556 4 ?
O1W Dy1 O4 138.8(3) . 4 ?
O5 Dy1 O4 95.3(3) . 4 ?
O1 Dy1 O4 73.0(3) . 4 ?
O2 Dy1 O3 66.7(3) . . ?
O2 Dy1 O3 121.4(2) 7_556 . ?
O1W Dy1 O3 73.7(3) . . ?
O5 Dy1 O3 150.4(3) . . ?
O1 Dy1 O3 65.0(2) . . ?
O4 Dy1 O3 112.8(3) 4 . ?
O2 Dy1 N1 126.0(3) . . ?
O2 Dy1 N1 155.0(3) 7_556 . ?
O1W Dy1 N1 76.0(4) . . ?
O5 Dy1 N1 123.2(3) . . ?
O1 Dy1 N1 94.1(3) . . ?
O4 Dy1 N1 73.4(3) 4 . ?
O3 Dy1 N1 60.8(3) . . ?
O2 Dy1 N2 151.1(4) . . ?
O2 Dy1 N2 117.2(3) 7_556 . ?
O1W Dy1 N2 77.4(3) . . ?
O5 Dy1 N2 62.6(4) . . ?
O1 Dy1 N2 135.3(3) . . ?
O4 Dy1 N2 64.2(3) 4 . ?
O3 Dy1 N2 120.7(3) . . ?
N1 Dy1 N2 62.6(4) . . ?
O2 Dy1 Dy2 39.82(19) . . ?
O2 Dy1 Dy2 79.28(18) 7_556 . ?
O1W Dy1 Dy2 98.8(2) . . ?
O5 Dy1 Dy2 134.8(2) . . ?
O1 Dy1 Dy2 40.31(16) . . ?
O4 Dy1 Dy2 112.7(2) 4 . ?
O3 Dy1 Dy2 42.10(17) . . ?
N1 Dy1 Dy2 99.2(3) . . ?
N2 Dy1 Dy2 161.7(3) . . ?
O2 Dy1 Dy2 74.84(19) . 4 ?
O2 Dy1 Dy2 35.67(19) 7_556 4 ?
O1W Dy1 Dy2 153.5(2) . 4 ?
O5 Dy1 Dy2 101.9(2) . 4 ?
O1 Dy1 Dy2 34.55(16) . 4 ?
O4 Dy1 Dy2 67.7(2) 4 4 ?
O3 Dy1 Dy2 97.42(19) . 4 ?
N1 Dy1 Dy2 122.1(3) . 4 ?
N2 Dy1 Dy2 127.0(3) . 4 ?
Dy2 Dy1 Dy2 61.44(2) . 4 ?
O2 Dy1 Dy1 34.72(18) . 7_556 ?
O2 Dy1 Dy1 34.59(17) 7_556 7_556 ?
O1W Dy1 Dy1 99.9(2) . 7_556 ?
O5 Dy1 Dy1 74.44(19) . 7_556 ?
O1 Dy1 Dy1 74.98(17) . 7_556 ?
O4 Dy1 Dy1 118.0(2) 4 7_556 ?
O3 Dy1 Dy1 98.88(16) . 7_556 ?
N1 Dy1 Dy1 159.6(3) . 7_556 ?
N2 Dy1 Dy1 136.7(3) . 7_556 ?
Dy2 Dy1 Dy1 61.362(13) . 7_556 ?
Dy2 Dy1 Dy1 56.025(13) 4 7_556 ?
O1 Dy2 O1 120.4(4) 3 7_556 ?
O1 Dy2 O2 147.3(2) 3 . ?
O1 Dy2 O2 70.0(3) 7_556 . ?
O1 Dy2 O2 70.0(3) 3 5_556 ?
O1 Dy2 O2 147.3(2) 7_556 5_556 ?
O2 Dy2 O2 119.7(4) . 5_556 ?
O1 Dy2 O1 81.2(4) 3 . ?
O1 Dy2 O1 69.4(3) 7_556 . ?
O2 Dy2 O1 73.9(3) . . ?
O2 Dy2 O1 141.9(2) 5_556 . ?
O1 Dy2 O1 69.4(3) 3 5_556 ?
O1 Dy2 O1 81.2(4) 7_556 5_556 ?
O2 Dy2 O1 141.9(2) . 5_556 ?
O2 Dy2 O1 73.9(3) 5_556 5_556 ?
O1 Dy2 O1 119.0(4) . 5_556 ?
O1 Dy2 O3 82.3(3) 3 . ?
O1 Dy2 O3 126.4(3) 7_556 . ?
O2 Dy2 O3 68.8(3) . . ?
O2 Dy2 O3 84.1(3) 5_556 . ?
O1 Dy2 O3 67.4(3) . . ?
O1 Dy2 O3 148.7(3) 5_556 . ?
O1 Dy2 O3 126.4(3) 3 5_556 ?
O1 Dy2 O3 82.3(3) 7_556 5_556 ?
O2 Dy2 O3 84.1(3) . 5_556 ?
O2 Dy2 O3 68.8(3) 5_556 5_556 ?
O1 Dy2 O3 148.7(3) . 5_556 ?
O1 Dy2 O3 67.4(3) 5_556 5_556 ?
O3 Dy2 O3 125.0(4) . 5_556 ?
O1 Dy2 Dy1 108.24(18) 3 . ?
O1 Dy2 Dy1 81.51(19) 7_556 . ?
O2 Dy2 Dy1 39.71(15) . . ?
O2 Dy2 Dy1 127.03(16) 5_556 . ?
O1 Dy2 Dy1 40.80(19) . . ?
O1 Dy2 Dy1 157.8(2) 5_556 . ?
O3 Dy2 Dy1 44.9(2) . . ?
O3 Dy2 Dy1 123.7(2) 5_556 . ?
O1 Dy2 Dy1 81.51(19) 3 5_556 ?
O1 Dy2 Dy1 108.24(18) 7_556 5_556 ?
O2 Dy2 Dy1 127.03(16) . 5_556 ?
O2 Dy2 Dy1 39.71(15) 5_556 5_556 ?
O1 Dy2 Dy1 157.8(2) . 5_556 ?
O1 Dy2 Dy1 40.80(19) 5_556 5_556 ?
O3 Dy2 Dy1 123.7(2) . 5_556 ?
O3 Dy2 Dy1 44.9(2) 5_556 5_556 ?
Dy1 Dy2 Dy1 160.85(3) . 5_556 ?
O1 Dy2 Dy2 35.96(17) 3 3 ?
O1 Dy2 Dy2 96.1(2) 7_556 3 ?
O2 Dy2 Dy2 164.85(19) . 3 ?
O2 Dy2 Dy2 75.23(19) 5_556 3 ?
O1 Dy2 Dy2 95.9(2) . 3 ?
O1 Dy2 Dy2 34.77(16) 5_556 3 ?
O3 Dy2 Dy2 118.3(2) . 3 ?
O3 Dy2 Dy2 100.4(2) 5_556 3 ?
Dy1 Dy2 Dy2 134.795(15) . 3 ?
Dy1 Dy2 Dy2 62.012(15) 5_556 3 ?
O1 Dy2 Dy2 96.1(2) 3 4 ?
O1 Dy2 Dy2 35.96(17) 7_556 4 ?
O2 Dy2 Dy2 75.23(19) . 4 ?
O2 Dy2 Dy2 164.85(19) 5_556 4 ?
O1 Dy2 Dy2 34.77(16) . 4 ?
O1 Dy2 Dy2 95.9(2) 5_556 4 ?
O3 Dy2 Dy2 100.4(2) . 4 ?
O3 Dy2 Dy2 118.3(2) 5_556 4 ?
Dy1 Dy2 Dy2 62.012(15) . 4 ?
Dy1 Dy2 Dy2 134.795(15) 5_556 4 ?
Dy2 Dy2 Dy2 90.0 3 4 ?
Dy1 O1W H1WA 111.2 . . ?
Dy1 O1W H1WB 113.3 . . ?
H1WA O1W H1WB 113.5 . . ?
Dy2 O1 Dy2 109.3(3) 4 . ?
Dy2 O1 Dy1 109.3(3) 4 . ?
Dy2 O1 Dy1 98.9(3) . . ?
Dy2 O1 H1O 112.9 4 . ?
Dy2 O1 H1O 112.8 . . ?
Dy1 O1 H1O 112.8 . . ?
Dy1 O2 Dy2 100.5(2) . . ?
Dy1 O2 Dy1 110.7(3) . 7_556 ?
Dy2 O2 Dy1 108.6(3) . 7_556 ?
Dy1 O2 H2O 112.2 . . ?
Dy2 O2 H2O 112.1 . . ?
Dy1 O2 H2O 112.1 7_556 . ?
C13 O3 Dy2 125.5(8) . . ?
C13 O3 Dy1 123.2(8) . . ?
Dy2 O3 Dy1 93.0(3) . . ?
C13 O4 Dy1 140.2(8) . 3 ?
C14 O5 Dy1 126.5(10) . . ?
C1 N1 C5 118.0(11) . . ?
C1 N1 Dy1 120.9(8) . . ?
C5 N1 Dy1 120.8(9) . . ?
C10 N2 C6 121.2(12) . . ?
C10 N2 Dy1 119.2(9) . . ?
C6 N2 Dy1 118.6(10) . . ?
N1 C1 C2 120.7(13) . . ?
N1 C1 C13 117.3(11) . . ?
C2 C1 C13 122.0(13) . . ?
C3 C2 C1 120.0(15) . . ?
C3 C2 H2 120.0 . . ?
C1 C2 H2 120.0 . . ?
C4 C3 C2 120.1(15) . . ?
C4 C3 H3 120.0 . . ?
C2 C3 H3 120.0 . . ?
C3 C4 C11 124.9(16) . . ?
C3 C4 C5 117.2(13) . . ?
C11 C4 C5 117.9(17) . . ?
N1 C5 C6 116.3(12) . . ?
N1 C5 C4 123.8(14) . . ?
C6 C5 C4 119.7(12) . . ?
N2 C6 C5 119.4(12) . . ?
N2 C6 C7 116.4(16) . . ?
C5 C6 C7 124.1(16) . . ?
C8 C7 C6 116.8(17) . . ?
C8 C7 C12 128.6(17) . . ?
C6 C7 C12 115(2) . . ?
C9 C8 C7 124.3(15) . . ?
C9 C8 H8 117.9 . . ?
C7 C8 H8 117.9 . . ?
C8 C9 C10 117.2(18) . . ?
C8 C9 H9 121.4 . . ?
C10 C9 H9 121.4 . . ?
N2 C10 C9 123.4(15) . . ?
N2 C10 C14 113.2(13) . . ?
C9 C10 C14 123.3(16) . . ?
C4 C11 C12 124.3(17) . . ?
C4 C11 H11 117.9 . . ?
C12 C11 H11 117.9 . . ?
C11 C12 C7 117.6(17) . . ?
C11 C12 H12 121.2 . . ?
C7 C12 H12 121.2 . . ?
O4 C13 O3 124.6(12) . . ?
O4 C13 C1 120.5(11) . . ?
O3 C13 C1 114.8(12) . . ?
O6 C14 O5 127.8(17) . . ?
O6 C14 C10 116.5(16) . . ?
O5 C14 C10 115.7(14) . . ?

loop_
_geom_bond_atom_site_label_1
_geom_bond_atom_site_label_2
_geom_bond_distance
_geom_bond_site_symmetry_2
_geom_bond_publ_flag
Dy1 O2 2.363(6) . ?
Dy1 O2 2.371(7) 7_556 ?
Dy1 O1W 2.376(10) . ?
Dy1 O5 2.400(9) . ?
Dy1 O1 2.406(8) . ?
Dy1 O4 2.413(9) 4 ?
Dy1 O3 2.571(9) . ?
Dy1 N1 2.583(9) . ?
Dy1 N2 2.596(11) . ?
Dy1 Dy2 3.6375(6) . ?
Dy1 Dy2 3.8497(6) 4 ?
Dy1 Dy1 3.8947(11) 7_556 ?
Dy2 O1 2.313(7) 3 ?
Dy2 O1 2.313(7) 7_556 ?
Dy2 O2 2.369(8) . ?
Dy2 O2 2.369(8) 5_556 ?
Dy2 O1 2.382(7) . ?
Dy2 O1 2.382(7) 5_556 ?
Dy2 O3 2.442(7) . ?
Dy2 O3 2.442(7) 5_556 ?
Dy2 Dy1 3.6375(6) 5_556 ?
Dy2 Dy2 3.8291(11) 3 ?
Dy2 Dy2 3.8291(11) 4 ?
O1W H1WA 0.8500 . ?
O1W H1WB 0.8501 . ?
O1 Dy2 2.313(7) 4 ?
O1 H1O 0.8499 . ?
O2 Dy1 2.371(7) 7_556 ?
O2 H2O 0.8500 . ?
O3 C13 1.297(14) . ?
O4 C13 1.244(15) . ?
O4 Dy1 2.413(9) 3 ?
O5 C14 1.26(2) . ?
O6 C14 1.235(19) . ?
N1 C1 1.328(18) . ?
N1 C5 1.371(16) . ?
N2 C10 1.299(19) . ?
N2 C6 1.377(19) . ?
C1 C2 1.435(17) . ?
C1 C13 1.451(18) . ?
C2 C3 1.40(2) . ?
C2 H2 0.9500 . ?
C3 C4 1.35(3) . ?
C3 H3 0.9500 . ?
C4 C11 1.39(2) . ?
C4 C5 1.43(2) . ?
C5 C6 1.41(2) . ?
C6 C7 1.44(2) . ?
C7 C8 1.40(3) . ?
C7 C12 1.50(3) . ?
C8 C9 1.27(3) . ?
C8 H8 0.9500 . ?
C9 C10 1.39(2) . ?
C9 H9 0.9500 . ?
C10 C14 1.54(2) . ?
C11 C12 1.43(3) . ?
C11 H11 0.9500 . ?
C12 H12 0.9500 . ?

loop_
_geom_torsion_atom_site_label_1
_geom_torsion_atom_site_label_2
_geom_torsion_atom_site_label_3
_geom_torsion_atom_site_label_4
_geom_torsion
_geom_torsion_site_symmetry_1
_geom_torsion_site_symmetry_2
_geom_torsion_site_symmetry_3
_geom_torsion_site_symmetry_4
_geom_torsion_publ_flag
O2 Dy1 Dy2 O1 171.9(4) . . . 3 ?
O2 Dy1 Dy2 O1 -120.3(3) 7_556 . . 3 ?
O1W Dy1 Dy2 O1 111.5(3) . . . 3 ?
O5 Dy1 Dy2 O1 -165.2(4) . . . 3 ?
O1 Dy1 Dy2 O1 -51.2(4) . . . 3 ?
O4 Dy1 Dy2 O1 -41.4(3) 4 . . 3 ?
O3 Dy1 Dy2 O1 58.0(4) . . . 3 ?
N1 Dy1 Dy2 O1 34.4(3) . . . 3 ?
N2 Dy1 Dy2 O1 35.1(9) . . . 3 ?
Dy2 Dy1 Dy2 O1 -87.3(2) 4 . . 3 ?
Dy1 Dy1 Dy2 O1 -151.9(2) 7_556 . . 3 ?
O2 Dy1 Dy2 O1 -68.8(3) . . . 7_556 ?
O2 Dy1 Dy2 O1 -1.0(3) 7_556 . . 7_556 ?
O1W Dy1 Dy2 O1 -129.2(3) . . . 7_556 ?
O5 Dy1 Dy2 O1 -45.9(4) . . . 7_556 ?
O1 Dy1 Dy2 O1 68.2(3) . . . 7_556 ?
O4 Dy1 Dy2 O1 78.0(3) 4 . . 7_556 ?
O3 Dy1 Dy2 O1 177.3(3) . . . 7_556 ?
N1 Dy1 Dy2 O1 153.7(3) . . . 7_556 ?
N2 Dy1 Dy2 O1 154.5(9) . . . 7_556 ?
Dy2 Dy1 Dy2 O1 32.07(18) 4 . . 7_556 ?
Dy1 Dy1 Dy2 O1 -32.61(18) 7_556 . . 7_556 ?
O2 Dy1 Dy2 O2 67.8(4) 7_556 . . . ?
O1W Dy1 Dy2 O2 -60.4(4) . . . . ?
O5 Dy1 Dy2 O2 22.9(5) . . . . ?
O1 Dy1 Dy2 O2 136.9(4) . . . . ?
O4 Dy1 Dy2 O2 146.7(4) 4 . . . ?
O3 Dy1 Dy2 O2 -113.9(4) . . . . ?
N1 Dy1 Dy2 O2 -137.5(4) . . . . ?
N2 Dy1 Dy2 O2 -136.8(9) . . . . ?
Dy2 Dy1 Dy2 O2 100.8(3) 4 . . . ?
Dy1 Dy1 Dy2 O2 36.2(3) 7_556 . . . ?
O2 Dy1 Dy2 O2 93.6(5) . . . 5_556 ?
O2 Dy1 Dy2 O2 161.4(3) 7_556 . . 5_556 ?
O1W Dy1 Dy2 O2 33.2(3) . . . 5_556 ?
O5 Dy1 Dy2 O2 116.5(4) . . . 5_556 ?
O1 Dy1 Dy2 O2 -129.4(3) . . . 5_556 ?
O4 Dy1 Dy2 O2 -119.6(3) 4 . . 5_556 ?
O3 Dy1 Dy2 O2 -20.3(4) . . . 5_556 ?
N1 Dy1 Dy2 O2 -43.9(3) . . . 5_556 ?
N2 Dy1 Dy2 O2 -43.2(9) . . . 5_556 ?
Dy2 Dy1 Dy2 O2 -165.5(2) 4 . . 5_556 ?
Dy1 Dy1 Dy2 O2 129.8(2) 7_556 . . 5_556 ?
O2 Dy1 Dy2 O1 -136.9(4) . . . . ?
O2 Dy1 Dy2 O1 -69.1(3) 7_556 . . . ?
O1W Dy1 Dy2 O1 162.7(4) . . . . ?
O5 Dy1 Dy2 O1 -114.1(4) . . . . ?
O4 Dy1 Dy2 O1 9.8(3) 4 . . . ?
O3 Dy1 Dy2 O1 109.2(4) . . . . ?
N1 Dy1 Dy2 O1 85.6(4) . . . . ?
N2 Dy1 Dy2 O1 86.3(9) . . . . ?
Dy2 Dy1 Dy2 O1 -36.1(3) 4 . . . ?
Dy1 Dy1 Dy2 O1 -100.8(3) 7_556 . . . ?
O2 Dy1 Dy2 O1 -108.1(5) . . . 5_556 ?
O2 Dy1 Dy2 O1 -40.3(5) 7_556 . . 5_556 ?
O1W Dy1 Dy2 O1 -168.5(5) . . . 5_556 ?
O5 Dy1 Dy2 O1 -85.2(6) . . . 5_556 ?
O1 Dy1 Dy2 O1 28.8(7) . . . 5_556 ?
O4 Dy1 Dy2 O1 38.6(5) 4 . . 5_556 ?
O3 Dy1 Dy2 O1 138.0(5) . . . 5_556 ?
N1 Dy1 Dy2 O1 114.4(5) . . . 5_556 ?
N2 Dy1 Dy2 O1 115.1(10) . . . 5_556 ?
Dy2 Dy1 Dy2 O1 -7.3(4) 4 . . 5_556 ?
Dy1 Dy1 Dy2 O1 -71.9(4) 7_556 . . 5_556 ?
O2 Dy1 Dy2 O3 113.9(4) . . . . ?
O2 Dy1 Dy2 O3 -178.3(3) 7_556 . . . ?
O1W Dy1 Dy2 O3 53.5(4) . . . . ?
O5 Dy1 Dy2 O3 136.8(5) . . . . ?
O1 Dy1 Dy2 O3 -109.2(4) . . . . ?
O4 Dy1 Dy2 O3 -99.4(4) 4 . . . ?
N1 Dy1 Dy2 O3 -23.6(4) . . . . ?
N2 Dy1 Dy2 O3 -22.9(9) . . . . ?
Dy2 Dy1 Dy2 O3 -145.3(3) 4 . . . ?
Dy1 Dy1 Dy2 O3 150.1(3) 7_556 . . . ?
O2 Dy1 Dy2 O3 6.1(4) . . . 5_556 ?
O2 Dy1 Dy2 O3 73.9(3) 7_556 . . 5_556 ?
O1W Dy1 Dy2 O3 -54.3(4) . . . 5_556 ?
O5 Dy1 Dy2 O3 28.9(4) . . . 5_556 ?
O1 Dy1 Dy2 O3 143.0(4) . . . 5_556 ?
O4 Dy1 Dy2 O3 152.8(3) 4 . . 5_556 ?
O3 Dy1 Dy2 O3 -107.9(5) . . . 5_556 ?
N1 Dy1 Dy2 O3 -131.4(4) . . . 5_556 ?
N2 Dy1 Dy2 O3 -130.7(9) . . . 5_556 ?
Dy2 Dy1 Dy2 O3 106.9(2) 4 . . 5_556 ?
Dy1 Dy1 Dy2 O3 42.2(2) 7_556 . . 5_556 ?
O2 Dy1 Dy2 Dy1 53.6(3) . . . 5_556 ?
O2 Dy1 Dy2 Dy1 121.35(19) 7_556 . . 5_556 ?
O1W Dy1 Dy2 Dy1 -6.8(3) . . . 5_556 ?
O5 Dy1 Dy2 Dy1 76.4(4) . . . 5_556 ?
O1 Dy1 Dy2 Dy1 -169.5(3) . . . 5_556 ?
O4 Dy1 Dy2 Dy1 -159.7(2) 4 . . 5_556 ?
O3 Dy1 Dy2 Dy1 -60.4(3) . . . 5_556 ?
N1 Dy1 Dy2 Dy1 -83.9(3) . . . 5_556 ?
N2 Dy1 Dy2 Dy1 -83.2(9) . . . 5_556 ?
Dy2 Dy1 Dy2 Dy1 154.388(7) 4 . . 5_556 ?
Dy1 Dy1 Dy2 Dy1 89.709(16) 7_556 . . 5_556 ?
O2 Dy1 Dy2 Dy2 -159.0(3) . . . 3 ?
O2 Dy1 Dy2 Dy2 -91.19(19) 7_556 . . 3 ?
O1W Dy1 Dy2 Dy2 140.6(3) . . . 3 ?
O5 Dy1 Dy2 Dy2 -136.1(4) . . . 3 ?
O1 Dy1 Dy2 Dy2 -22.1(3) . . . 3 ?
O4 Dy1 Dy2 Dy2 -12.3(2) 4 . . 3 ?
O3 Dy1 Dy2 Dy2 87.1(3) . . . 3 ?
N1 Dy1 Dy2 Dy2 63.5(3) . . . 3 ?
N2 Dy1 Dy2 Dy2 64.2(9) . . . 3 ?
Dy2 Dy1 Dy2 Dy2 -58.153(14) 4 . . 3 ?
Dy1 Dy1 Dy2 Dy2 -122.832(17) 7_556 . . 3 ?
O2 Dy1 Dy2 Dy2 -100.8(3) . . . 4 ?
O2 Dy1 Dy2 Dy2 -33.03(19) 7_556 . . 4 ?
O1W Dy1 Dy2 Dy2 -161.2(3) . . . 4 ?
O5 Dy1 Dy2 Dy2 -77.9(4) . . . 4 ?
O1 Dy1 Dy2 Dy2 36.1(3) . . . 4 ?
O4 Dy1 Dy2 Dy2 45.9(2) 4 . . 4 ?
O3 Dy1 Dy2 Dy2 145.3(3) . . . 4 ?
N1 Dy1 Dy2 Dy2 121.7(3) . . . 4 ?
N2 Dy1 Dy2 Dy2 122.4(9) . . . 4 ?
Dy1 Dy1 Dy2 Dy2 -64.679(19) 7_556 . . 4 ?
O1 Dy2 O1 Dy2 -114.3(3) 3 . . 4 ?
O1 Dy2 O1 Dy2 13.0(4) 7_556 . . 4 ?
O2 Dy2 O1 Dy2 87.2(3) . . . 4 ?
O2 Dy2 O1 Dy2 -154.9(3) 5_556 . . 4 ?
O1 Dy2 O1 Dy2 -53.8(2) 5_556 . . 4 ?
O3 Dy2 O1 Dy2 160.4(4) . . . 4 ?
O3 Dy2 O1 Dy2 39.9(7) 5_556 . . 4 ?
Dy1 Dy2 O1 Dy2 114.2(4) . . . 4 ?
Dy1 Dy2 O1 Dy2 -74.9(6) 5_556 . . 4 ?
Dy2 Dy2 O1 Dy2 -81.4(3) 3 . . 4 ?
O1 Dy2 O1 Dy1 131.5(3) 3 . . . ?
O1 Dy2 O1 Dy1 -101.21(18) 7_556 . . . ?
O2 Dy2 O1 Dy1 -27.0(2) . . . . ?
O2 Dy2 O1 Dy1 90.9(4) 5_556 . . . ?
O1 Dy2 O1 Dy1 -168.0(3) 5_556 . . . ?
O3 Dy2 O1 Dy1 46.3(3) . . . . ?
O3 Dy2 O1 Dy1 -74.3(6) 5_556 . . . ?
Dy1 Dy2 O1 Dy1 170.9(2) 5_556 . . . ?
Dy2 Dy2 O1 Dy1 164.46(18) 3 . . . ?
Dy2 Dy2 O1 Dy1 -114.2(4) 4 . . . ?
O2 Dy1 O1 Dy2 -87.0(3) . . . 4 ?
O2 Dy1 O1 Dy2 -15.1(3) 7_556 . . 4 ?
O1W Dy1 O1 Dy2 -139.5(4) . . . 4 ?
O5 Dy1 O1 Dy2 -4.2(5) . . . 4 ?
O4 Dy1 O1 Dy2 75.3(3) 4 . . 4 ?
O3 Dy1 O1 Dy2 -158.5(4) . . . 4 ?
N1 Dy1 O1 Dy2 146.6(4) . . . 4 ?
N2 Dy1 O1 Dy2 92.3(5) . . . 4 ?
Dy2 Dy1 O1 Dy2 -114.1(4) . . . 4 ?
Dy1 Dy1 O1 Dy2 -50.9(2) 7_556 . . 4 ?
O2 Dy1 O1 Dy2 27.1(3) . . . . ?
O2 Dy1 O1 Dy2 99.1(3) 7_556 . . . ?
O1W Dy1 O1 Dy2 -25.4(5) . . . . ?
O5 Dy1 O1 Dy2 110.0(4) . . . . ?
O4 Dy1 O1 Dy2 -170.6(3) 4 . . . ?
O3 Dy1 O1 Dy2 -44.4(2) . . . . ?
N1 Dy1 O1 Dy2 -99.3(3) . . . . ?
N2 Dy1 O1 Dy2 -153.6(4) . . . . ?
Dy2 Dy1 O1 Dy2 114.1(4) 4 . . . ?
Dy1 Dy1 O1 Dy2 63.21(18) 7_556 . . . ?
O2 Dy1 O2 Dy2 -100.3(2) 7_556 . . . ?
O1W Dy1 O2 Dy2 118.8(4) . . . . ?
O5 Dy1 O2 Dy2 -163.9(3) . . . . ?
O1 Dy1 O2 Dy2 -27.4(2) . . . . ?
O4 Dy1 O2 Dy2 -55.7(5) 4 . . . ?
O3 Dy1 O2 Dy2 41.9(3) . . . . ?
N1 Dy1 O2 Dy2 55.6(5) . . . . ?
N2 Dy1 O2 Dy2 153.6(6) . . . . ?
Dy2 Dy1 O2 Dy2 -63.4(2) 4 . . . ?
Dy1 Dy1 O2 Dy2 -114.6(4) 7_556 . . . ?
O2 Dy1 O2 Dy1 14.3(4) 7_556 . . 7_556 ?
O1W Dy1 O2 Dy1 -126.6(4) . . . 7_556 ?
O5 Dy1 O2 Dy1 -49.2(4) . . . 7_556 ?
O1 Dy1 O2 Dy1 87.2(3) . . . 7_556 ?
O4 Dy1 O2 Dy1 58.9(6) 4 . . 7_556 ?
O3 Dy1 O2 Dy1 156.5(4) . . . 7_556 ?
N1 Dy1 O2 Dy1 170.2(3) . . . 7_556 ?
N2 Dy1 O2 Dy1 -91.7(7) . . . 7_556 ?
Dy2 Dy1 O2 Dy1 114.6(4) . . . 7_556 ?
Dy2 Dy1 O2 Dy1 51.3(2) 4 . . 7_556 ?
O1 Dy2 O2 Dy1 -14.3(6) 3 . . . ?
O1 Dy2 O2 Dy1 101.1(3) 7_556 . . . ?
O2 Dy2 O2 Dy1 -113.5(3) 5_556 . . . ?
O1 Dy2 O2 Dy1 27.7(3) . . . . ?
O1 Dy2 O2 Dy1 144.4(3) 5_556 . . . ?
O3 Dy2 O2 Dy1 -43.8(3) . . . . ?
O3 Dy2 O2 Dy1 -174.9(3) 5_556 . . . ?
Dy1 Dy2 O2 Dy1 -160.69(11) 5_556 . . . ?
Dy2 Dy2 O2 Dy1 76.8(6) 3 . . . ?
Dy2 Dy2 O2 Dy1 63.8(2) 4 . . . ?
O1 Dy2 O2 Dy1 -130.5(4) 3 . . 7_556 ?
O1 Dy2 O2 Dy1 -15.1(3) 7_556 . . 7_556 ?
O2 Dy2 O2 Dy1 130.3(3) 5_556 . . 7_556 ?
O1 Dy2 O2 Dy1 -88.5(3) . . . 7_556 ?
O1 Dy2 O2 Dy1 28.2(5) 5_556 . . 7_556 ?
O3 Dy2 O2 Dy1 -160.0(4) . . . 7_556 ?
O3 Dy2 O2 Dy1 68.9(3) 5_556 . . 7_556 ?
Dy1 Dy2 O2 Dy1 -116.2(4) . . . 7_556 ?
Dy1 Dy2 O2 Dy1 83.1(3) 5_556 . . 7_556 ?
Dy2 Dy2 O2 Dy1 -39.3(7) 3 . . 7_556 ?
Dy2 Dy2 O2 Dy1 -52.4(2) 4 . . 7_556 ?
O1 Dy2 O3 C13 9.6(10) 3 . . . ?
O1 Dy2 O3 C13 132.0(10) 7_556 . . . ?
O2 Dy2 O3 C13 174.0(11) . . . . ?
O2 Dy2 O3 C13 -60.9(10) 5_556 . . . ?
O1 Dy2 O3 C13 93.3(11) . . . . ?
O1 Dy2 O3 C13 -15.7(13) 5_556 . . . ?
O3 Dy2 O3 C13 -119.8(11) 5_556 . . . ?
Dy1 Dy2 O3 C13 135.3(11) . . . . ?
Dy1 Dy2 O3 C13 -64.8(11) 5_556 . . . ?
Dy2 Dy2 O3 C13 8.8(11) 3 . . . ?
Dy2 Dy2 O3 C13 104.5(10) 4 . . . ?
O1 Dy2 O3 Dy1 -125.6(3) 3 . . . ?
O1 Dy2 O3 Dy1 -3.3(4) 7_556 . . . ?
O2 Dy2 O3 Dy1 38.8(2) . . . . ?
O2 Dy2 O3 Dy1 163.8(3) 5_556 . . . ?
O1 Dy2 O3 Dy1 -42.0(3) . . . . ?
O1 Dy2 O3 Dy1 -150.9(4) 5_556 . . . ?
O3 Dy2 O3 Dy1 104.9(3) 5_556 . . . ?
Dy1 Dy2 O3 Dy1 159.96(10) 5_556 . . . ?
Dy2 Dy2 O3 Dy1 -126.41(16) 3 . . . ?
Dy2 Dy2 O3 Dy1 -30.8(2) 4 . . . ?
O2 Dy1 O3 C13 -176.4(10) . . . . ?
O2 Dy1 O3 C13 -134.8(9) 7_556 . . . ?
O1W Dy1 O3 C13 99.1(9) . . . . ?
O5 Dy1 O3 C13 122.8(9) . . . . ?
O1 Dy1 O3 C13 -94.4(9) . . . . ?
O4 Dy1 O3 C13 -37.6(10) 4 . . . ?
N1 Dy1 O3 C13 16.3(9) . . . . ?
N2 Dy1 O3 C13 35.1(10) . . . . ?
Dy2 Dy1 O3 C13 -136.8(11) . . . . ?
Dy2 Dy1 O3 C13 -106.5(9) 4 . . . ?
Dy1 Dy1 O3 C13 -163.1(9) 7_556 . . . ?
O2 Dy1 O3 Dy2 -39.6(3) . . . . ?
O2 Dy1 O3 Dy2 2.0(4) 7_556 . . . ?
O1W Dy1 O3 Dy2 -124.1(3) . . . . ?
O5 Dy1 O3 Dy2 -100.4(5) . . . . ?
O1 Dy1 O3 Dy2 42.4(2) . . . . ?
O4 Dy1 O3 Dy2 99.2(3) 4 . . . ?
N1 Dy1 O3 Dy2 153.1(4) . . . . ?
N2 Dy1 O3 Dy2 171.9(3) . . . . ?
Dy2 Dy1 O3 Dy2 30.3(2) 4 . . . ?
Dy1 Dy1 O3 Dy2 -26.3(2) 7_556 . . . ?
O2 Dy1 O5 C14 -173.1(14) . . . . ?
O2 Dy1 O5 C14 124.3(14) 7_556 . . . ?
O1W Dy1 O5 C14 -96.0(14) . . . . ?
O1 Dy1 O5 C14 113.4(13) . . . . ?
O4 Dy1 O5 C14 42.7(14) 4 . . . ?
O3 Dy1 O5 C14 -119.2(14) . . . . ?
N1 Dy1 O5 C14 -30.9(15) . . . . ?
N2 Dy1 O5 C14 -14.6(13) . . . . ?
Dy2 Dy1 O5 C14 172.4(12) . . . . ?
Dy2 Dy1 O5 C14 111.0(14) 4 . . . ?
Dy1 Dy1 O5 C14 160.3(14) 7_556 . . . ?
O2 Dy1 N1 C1 -26.5(12) . . . . ?
O2 Dy1 N1 C1 90.1(13) 7_556 . . . ?
O1W Dy1 N1 C1 -91.0(11) . . . . ?
O5 Dy1 N1 C1 -157.7(10) . . . . ?
O1 Dy1 N1 C1 46.1(11) . . . . ?
O4 Dy1 N1 C1 116.9(11) 4 . . . ?
O3 Dy1 N1 C1 -12.1(10) . . . . ?
N2 Dy1 N1 C1 -173.9(12) . . . . ?
Dy2 Dy1 N1 C1 5.8(11) . . . . ?
Dy2 Dy1 N1 C1 67.7(12) 4 . . . ?
Dy1 Dy1 N1 C1 -10.4(17) 7_556 . . . ?
O2 Dy1 N1 C5 160.5(9) . . . . ?
O2 Dy1 N1 C5 -82.9(12) 7_556 . . . ?
O1W Dy1 N1 C5 96.0(10) . . . . ?
O5 Dy1 N1 C5 29.4(12) . . . . ?
O1 Dy1 N1 C5 -126.9(10) . . . . ?
O4 Dy1 N1 C5 -56.0(10) 4 . . . ?
O3 Dy1 N1 C5 174.9(11) . . . . ?
N2 Dy1 N1 C5 13.1(10) . . . . ?
Dy2 Dy1 N1 C5 -167.2(10) . . . . ?
Dy2 Dy1 N1 C5 -105.2(10) 4 . . . ?
Dy1 Dy1 N1 C5 176.6(7) 7_556 . . . ?
O2 Dy1 N2 C10 63.2(15) . . . . ?
O2 Dy1 N2 C10 -29.4(13) 7_556 . . . ?
O1W Dy1 N2 C10 98.2(13) . . . . ?
O5 Dy1 N2 C10 14.1(12) . . . . ?
O1 Dy1 N2 C10 -115.4(12) . . . . ?
O4 Dy1 N2 C10 -97.4(12) 4 . . . ?
O3 Dy1 N2 C10 160.3(11) . . . . ?
N1 Dy1 N2 C10 178.7(13) . . . . ?
Dy2 Dy1 N2 C10 177.9(9) . . . . ?
Dy2 Dy1 N2 C10 -70.2(13) 4 . . . ?
Dy1 Dy1 N2 C10 7.0(14) 7_556 . . . ?
O2 Dy1 N2 C6 -127.6(10) . . . . ?
O2 Dy1 N2 C6 139.8(10) 7_556 . . . ?
O1W Dy1 N2 C6 -92.6(11) . . . . ?
O5 Dy1 N2 C6 -176.7(12) . . . . ?
O1 Dy1 N2 C6 53.8(12) . . . . ?
O4 Dy1 N2 C6 71.9(10) 4 . . . ?
O3 Dy1 N2 C6 -30.5(12) . . . . ?
N1 Dy1 N2 C6 -12.0(10) . . . . ?
Dy2 Dy1 N2 C6 -12.8(17) . . . . ?
Dy2 Dy1 N2 C6 99.0(10) 4 . . . ?
Dy1 Dy1 N2 C6 176.3(8) 7_556 . . . ?
C5 N1 C1 C2 4(2) . . . . ?
Dy1 N1 C1 C2 -169.5(11) . . . . ?
C5 N1 C1 C13 -178.1(12) . . . . ?
Dy1 N1 C1 C13 8.7(17) . . . . ?
N1 C1 C2 C3 -2(3) . . . . ?
C13 C1 C2 C3 -179.9(15) . . . . ?
C1 C2 C3 C4 -2(3) . . . . ?
C2 C3 C4 C11 -177(2) . . . . ?
C2 C3 C4 C5 4(3) . . . . ?
C1 N1 C5 C6 173.7(14) . . . . ?
Dy1 N1 C5 C6 -13.1(17) . . . . ?
C1 N1 C5 C4 -2(2) . . . . ?
Dy1 N1 C5 C4 171.3(12) . . . . ?
C3 C4 C5 N1 -2(3) . . . . ?
C11 C4 C5 N1 179.0(17) . . . . ?
C3 C4 C5 C6 -177.4(16) . . . . ?
C11 C4 C5 C6 4(3) . . . . ?
C10 N2 C6 C5 -179.9(15) . . . . ?
Dy1 N2 C6 C5 11.1(18) . . . . ?
C10 N2 C6 C7 3(2) . . . . ?
Dy1 N2 C6 C7 -165.5(12) . . . . ?
N1 C5 C6 N2 1(2) . . . . ?
C4 C5 C6 N2 176.9(14) . . . . ?
N1 C5 C6 C7 177.5(15) . . . . ?
C4 C5 C6 C7 -7(3) . . . . ?
N2 C6 C7 C8 -4(3) . . . . ?
C5 C6 C7 C8 179.8(17) . . . . ?
N2 C6 C7 C12 175.1(16) . . . . ?
C5 C6 C7 C12 -1(3) . . . . ?
C6 C7 C8 C9 7(3) . . . . ?
C12 C7 C8 C9 -172(2) . . . . ?
C7 C8 C9 C10 -9(3) . . . . ?
C6 N2 C10 C9 -6(2) . . . . ?
Dy1 N2 C10 C9 163.2(13) . . . . ?
C6 N2 C10 C14 177.9(14) . . . . ?
Dy1 N2 C10 C14 -13.1(18) . . . . ?
C8 C9 C10 N2 8(3) . . . . ?
C8 C9 C10 C14 -175.8(19) . . . . ?
C3 C4 C11 C12 -171(2) . . . . ?
C5 C4 C11 C12 8(3) . . . . ?
C4 C11 C12 C7 -16(4) . . . . ?
C8 C7 C12 C11 -169(2) . . . . ?
C6 C7 C12 C11 12(3) . . . . ?
Dy1 O4 C13 O3 -27(2) 3 . . . ?
Dy1 O4 C13 C1 154.9(10) 3 . . . ?
Dy2 O3 C13 O4 40.3(18) . . . . ?
Dy1 O3 C13 O4 163.2(10) . . . . ?
Dy2 O3 C13 C1 -141.3(9) . . . . ?
Dy1 O3 C13 C1 -18.5(15) . . . . ?
N1 C1 C13 O4 -175.7(13) . . . . ?
C2 C1 C13 O4 3(2) . . . . ?
N1 C1 C13 O3 5.9(19) . . . . ?
C2 C1 C13 O3 -175.9(14) . . . . ?
Dy1 O5 C14 O6 -163.9(17) . . . . ?
Dy1 O5 C14 C10 14(2) . . . . ?
N2 C10 C14 O6 178.9(17) . . . . ?
C9 C10 C14 O6 3(3) . . . . ?
N2 C10 C14 O5 1(2) . . . . ?
C9 C10 C14 O5 -175.3(17) . . . . ?

loop_
_platon_squeeze_void_nr
_platon_squeeze_void_average_x
_platon_squeeze_void_average_y
_platon_squeeze_void_average_z
_platon_squeeze_void_volume
_platon_squeeze_void_count_electrons
_platon_squeeze_void_content
1 0.010 0.065 0.287 5226 1243 ' '
